data_4079926
loop_
_publ_author_name
'Alkarekshi, Wafaa'
'Armitage, Andrew P.'
'Boyron, Olivier'
'Davies, Christopher J.'
'Govere, Matifadza'
'Gregory, Andrew'
'Singh, Kuldip'
'Solan, Gregory A.'

_publ_section_title
;
 Phenolate Substituent Effects on Ring-Opening Polymerization of
 \e-Caprolactone by Aluminum Complexes Bearing
 2-(Phenyl-2-olate)-6-(1-amidoalkyl)pyridine Pincers
;
_journal_issue 1
_journal_name_full Organometallics
_journal_page_first 249
_journal_paper_doi 10.1021/om301057d
_journal_volume 32
_journal_year 2013
_chemical_formula_moiety 'C33 H48 Al2 N2 O2'
_chemical_formula_sum 'C33 H48 Al2 N2 O2'
_chemical_formula_weight 558.69
_chemical_name_systematic
; 
 ? 
;
_space_group_IT_number 14
_symmetry_cell_setting monoclinic
_symmetry_space_group_name_Hall '-P 2ybc'
_symmetry_space_group_name_H-M 'P 1 21/c 1'
_atom_sites_solution_hydrogens geom
_atom_sites_solution_primary direct
_atom_sites_solution_secondary difmap
_audit_creation_method SHELXL-97
_cell_angle_alpha 90.00
_cell_angle_beta 90.969(10)
_cell_angle_gamma 90.00
_cell_formula_units_Z 4
_cell_length_a 14.249(8)
_cell_length_b 14.679(9)
_cell_length_c 15.866(9)
_cell_measurement_reflns_used 6297
_cell_measurement_temperature 150(2)
_cell_measurement_theta_max 26.11
_cell_measurement_theta_min 2.35
_cell_volume 3318(3)
_computing_cell_refinement 'Bruker SMART'
_computing_data_collection 'Bruker SMART'
_computing_data_reduction 'Bruker SAINT'
_computing_molecular_graphics 'Bruker SHELXTL'
_computing_publication_material 'Bruker SHELXTL'
_computing_structure_refinement 'SHELXL-97 (Sheldrick, 1997)'
_computing_structure_solution 'SHELXS-97 (Sheldrick, 1990)'
_diffrn_ambient_temperature 150(2)
_diffrn_measured_fraction_theta_full 1.000
_diffrn_measured_fraction_theta_max 1.000
_diffrn_measurement_device_type 'CCD area detector'
_diffrn_measurement_method 'phi and omega scans'
_diffrn_radiation_monochromator graphite
_diffrn_radiation_source 'fine-focus sealed tube'
_diffrn_radiation_type MoK\a
_diffrn_radiation_wavelength 0.71073
_diffrn_reflns_av_R_equivalents 0.0479
_diffrn_reflns_av_sigmaI/netI 0.0402
_diffrn_reflns_limit_h_max 16
_diffrn_reflns_limit_h_min -16
_diffrn_reflns_limit_k_max 17
_diffrn_reflns_limit_k_min -17
_diffrn_reflns_limit_l_max 18
_diffrn_reflns_limit_l_min -18
_diffrn_reflns_number 23535
_diffrn_reflns_theta_full 25.00
_diffrn_reflns_theta_max 25.00
_diffrn_reflns_theta_min 1.43
_exptl_absorpt_coefficient_mu 0.117
_exptl_absorpt_correction_T_max 0.928
_exptl_absorpt_correction_T_min 0.671
_exptl_absorpt_correction_type empirical
_exptl_absorpt_process_details
;
absorption correction based on 11308 reflections (SADABS); Rint 0.045 before
correction and 0.042 after.
;
_exptl_crystal_colour yellow
_exptl_crystal_density_diffrn 1.118
_exptl_crystal_density_method 'not measured'
_exptl_crystal_description block
_exptl_crystal_F_000 1208
_exptl_crystal_size_max 0.25
_exptl_crystal_size_mid 0.23
_exptl_crystal_size_min 0.14
_refine_diff_density_max 0.274
_refine_diff_density_min -0.251
_refine_diff_density_rms 0.048
_refine_ls_extinction_method none
_refine_ls_goodness_of_fit_ref 1.028
_refine_ls_hydrogen_treatment constr
_refine_ls_matrix_type full
_refine_ls_number_parameters 364
_refine_ls_number_reflns 5846
_refine_ls_number_restraints 0
_refine_ls_restrained_S_all 1.028
_refine_ls_R_factor_all 0.0558
_refine_ls_R_factor_gt 0.0460
_refine_ls_shift/su_max 0.001
_refine_ls_shift/su_mean 0.000
_refine_ls_structure_factor_coef Fsqd
_refine_ls_weighting_details 'calc w=1/[\s^2^(Fo^2^)+(0.0686P)^2^+0.5792P] where P=(Fo^2^+2Fc^2^)/3'
_refine_ls_weighting_scheme calc
_refine_ls_wR_factor_gt 0.1208
_refine_ls_wR_factor_ref 0.1267
_reflns_number_gt 4852
_reflns_number_total 5846
_reflns_threshold_expression >2sigma(I)
_cod_data_source_file om301057d_si_002.cif
_cod_data_source_block 03197
_cod_depositor_comments
;
The following automatic conversions were performed:

'_symmetry_cell_setting' value 'Monoclinic' changed to 'monoclinic'
according to /home/saulius/struct/CIF-dictionaries/cif_core.dic
dictionary named 'cif_core.dic' version 2.4.2 from 2011-04-26.

Automatic conversion script
Id: cif_fix_values 1891 2012-01-12 08:04:46Z andrius 
;
_cod_original_sg_symbol_H-M P2(1)/c
_cod_database_code 4079926

loop_
_symmetry_equiv_pos_as_xyz
'x, y, z'
'-x, y+1/2, -z+1/2'
'-x, -y, -z'
'x, -y-1/2, z-1/2'

loop_
_atom_site_label
_atom_site_type_symbol
_atom_site_fract_x
_atom_site_fract_y
_atom_site_fract_z
_atom_site_U_iso_or_equiv
_atom_site_adp_type
_atom_site_occupancy
_atom_site_symmetry_multiplicity
_atom_site_calc_flag
_atom_site_refinement_flags
Al1 Al 0.74752(4) -0.01879(4) 0.21733(3) 0.02320(16) Uani 1 1 d .
Al2 Al 0.57238(4) 0.07381(4) 0.26379(4) 0.03105(18) Uani 1 1 d .
O1 O 0.69445(9) 0.06447(9) 0.30268(8) 0.0272(3) Uani 1 1 d .
O2 O 0.62134(9) 0.00289(9) 0.18100(8) 0.0295(3) Uani 1 1 d .
N1 N 0.86769(11) 0.05489(10) 0.24572(9) 0.0226(3) Uani 1 1 d .
N2 N 0.80201(11) -0.02381(10) 0.11211(9) 0.0240(4) Uani 1 1 d .
C1 C 0.75249(16) -0.13089(14) 0.28502(12) 0.0367(5) Uani 1 1 d .
H1A H 0.7196 -0.1799 0.2547 0.055 Uiso 1 1 calc R
H1B H 0.7222 -0.1203 0.3392 0.055 Uiso 1 1 calc R
H1C H 0.8181 -0.1484 0.2950 0.055 Uiso 1 1 calc R
C2 C 0.47916(16) 0.00376(18) 0.32598(15) 0.0469(6) Uani 1 1 d .
H2A H 0.4266 -0.0121 0.2881 0.070 Uiso 1 1 calc R
H2B H 0.4560 0.0404 0.3729 0.070 Uiso 1 1 calc R
H2C H 0.5082 -0.0521 0.3481 0.070 Uiso 1 1 calc R
C3 C 0.54478(18) 0.20019(17) 0.23471(16) 0.0520(6) Uani 1 1 d .
H3A H 0.5985 0.2267 0.2058 0.078 Uiso 1 1 calc R
H3B H 0.5328 0.2348 0.2862 0.078 Uiso 1 1 calc R
H3C H 0.4892 0.2025 0.1975 0.078 Uiso 1 1 calc R
C4 C 0.56105(15) -0.05128(15) 0.12794(13) 0.0364(5) Uani 1 1 d .
H4A H 0.5409 -0.1054 0.1589 0.055 Uiso 1 1 calc R
H4B H 0.5951 -0.0700 0.0777 0.055 Uiso 1 1 calc R
H4C H 0.5059 -0.0154 0.1110 0.055 Uiso 1 1 calc R
C5 C 0.73302(14) 0.07268(12) 0.38183(11) 0.0253(4) Uani 1 1 d .
C6 C 0.67678(15) 0.06882(14) 0.45285(12) 0.0325(5) Uani 1 1 d .
H6 H 0.6110 0.0602 0.4464 0.039 Uiso 1 1 calc R
C7 C 0.71619(15) 0.07753(14) 0.53236(12) 0.0317(5) Uani 1 1 d .
H7 H 0.6764 0.0757 0.5798 0.038 Uiso 1 1 calc R
C8 C 0.81267(14) 0.08889(13) 0.54549(11) 0.0262(4) Uani 1 1 d .
C9 C 0.86729(14) 0.09207(12) 0.47399(11) 0.0245(4) Uani 1 1 d .
H9 H 0.9333 0.0986 0.4807 0.029 Uiso 1 1 calc R
C10 C 0.82882(13) 0.08604(12) 0.39200(11) 0.0231(4) Uani 1 1 d .
C11 C 0.88945(13) 0.10024(12) 0.31847(11) 0.0224(4) Uani 1 1 d .
C12 C 0.96527(13) 0.15890(13) 0.32277(12) 0.0278(4) Uani 1 1 d .
H12 H 0.9774 0.1930 0.3727 0.033 Uiso 1 1 calc R
C13 C 1.02346(14) 0.16789(14) 0.25439(12) 0.0318(5) Uani 1 1 d .
H13 H 1.0761 0.2076 0.2571 0.038 Uiso 1 1 calc R
C14 C 1.00413(14) 0.11869(14) 0.18239(12) 0.0308(5) Uani 1 1 d .
H14 H 1.0444 0.1224 0.1354 0.037 Uiso 1 1 calc R
C15 C 0.92529(13) 0.06377(13) 0.17937(11) 0.0253(4) Uani 1 1 d .
C16 C 0.89773(13) 0.00830(13) 0.10345(12) 0.0275(4) Uani 1 1 d .
H16 H 0.8998 0.0489 0.0529 0.033 Uiso 1 1 calc R
C17 C 0.97063(15) -0.06750(15) 0.09231(14) 0.0389(5) Uani 1 1 d .
H17A H 0.9697 -0.1083 0.1412 0.058 Uiso 1 1 calc R
H17B H 1.0332 -0.0404 0.0876 0.058 Uiso 1 1 calc R
H17C H 0.9556 -0.1022 0.0411 0.058 Uiso 1 1 calc R
C18 C 0.76187(13) -0.04863(13) 0.03139(11) 0.0244(4) Uani 1 1 d .
C19 C 0.75497(14) -0.14086(13) 0.00610(12) 0.0286(4) Uani 1 1 d .
C20 C 0.71805(15) -0.16121(14) -0.07400(13) 0.0350(5) Uani 1 1 d .
H20 H 0.7119 -0.2231 -0.0907 0.042 Uiso 1 1 calc R
C21 C 0.69032(16) -0.09319(15) -0.12929(13) 0.0372(5) Uani 1 1 d .
H21 H 0.6675 -0.1081 -0.1842 0.045 Uiso 1 1 calc R
C22 C 0.69617(14) -0.00325(14) -0.10395(12) 0.0317(5) Uani 1 1 d .
H22 H 0.6763 0.0433 -0.1418 0.038 Uiso 1 1 calc R
C23 C 0.73043(13) 0.02068(13) -0.02439(12) 0.0260(4) Uani 1 1 d .
C24 C 0.78328(15) -0.22063(14) 0.06285(13) 0.0348(5) Uani 1 1 d .
H24 H 0.8149 -0.1954 0.1145 0.042 Uiso 1 1 calc R
C25 C 0.85243(17) -0.28477(15) 0.01961(14) 0.0453(6) Uani 1 1 d .
H25A H 0.8714 -0.3332 0.0589 0.068 Uiso 1 1 calc R
H25B H 0.9079 -0.2503 0.0027 0.068 Uiso 1 1 calc R
H25C H 0.8222 -0.3118 -0.0304 0.068 Uiso 1 1 calc R
C26 C 0.69807(19) -0.27538(16) 0.09050(16) 0.0527(7) Uani 1 1 d .
H26A H 0.6543 -0.2351 0.1195 0.079 Uiso 1 1 calc R
H26B H 0.7185 -0.3241 0.1288 0.079 Uiso 1 1 calc R
H26C H 0.6667 -0.3020 0.0409 0.079 Uiso 1 1 calc R
C27 C 0.72946(14) 0.12097(13) 0.00012(12) 0.0298(5) Uani 1 1 d .
H27 H 0.7575 0.1263 0.0581 0.036 Uiso 1 1 calc R
C28 C 0.78800(17) 0.17964(15) -0.05894(15) 0.0455(6) Uani 1 1 d .
H28A H 0.8530 0.1578 -0.0581 0.068 Uiso 1 1 calc R
H28B H 0.7864 0.2432 -0.0401 0.068 Uiso 1 1 calc R
H28C H 0.7621 0.1754 -0.1164 0.068 Uiso 1 1 calc R
C29 C 0.62998(16) 0.15872(15) 0.00252(15) 0.0430(6) Uani 1 1 d .
H29A H 0.6019 0.1570 -0.0543 0.065 Uiso 1 1 calc R
H29B H 0.6317 0.2218 0.0228 0.065 Uiso 1 1 calc R
H29C H 0.5923 0.1216 0.0406 0.065 Uiso 1 1 calc R
C30 C 0.85240(14) 0.10079(13) 0.63494(11) 0.0287(4) Uani 1 1 d .
C31 C 0.81359(17) 0.19015(16) 0.67175(13) 0.0422(6) Uani 1 1 d .
H31A H 0.8327 0.2415 0.6365 0.063 Uiso 1 1 calc R
H31B H 0.8385 0.1986 0.7292 0.063 Uiso 1 1 calc R
H31C H 0.7449 0.1871 0.6729 0.063 Uiso 1 1 calc R
C32 C 0.82137(18) 0.02107(16) 0.69059(14) 0.0441(6) Uani 1 1 d .
H32A H 0.7527 0.0170 0.6895 0.066 Uiso 1 1 calc R
H32B H 0.8436 0.0311 0.7486 0.066 Uiso 1 1 calc R
H32C H 0.8479 -0.0358 0.6692 0.066 Uiso 1 1 calc R
C33 C 0.95934(15) 0.10542(17) 0.63709(13) 0.0413(6) Uani 1 1 d .
H33A H 0.9850 0.0498 0.6122 0.062 Uiso 1 1 calc R
H33B H 0.9817 0.1109 0.6956 0.062 Uiso 1 1 calc R
H33C H 0.9801 0.1585 0.6048 0.062 Uiso 1 1 calc R

loop_
_atom_site_aniso_label
_atom_site_aniso_U_11
_atom_site_aniso_U_22
_atom_site_aniso_U_33
_atom_site_aniso_U_23
_atom_site_aniso_U_13
_atom_site_aniso_U_12
Al1 0.0288(3) 0.0248(3) 0.0161(3) -0.0004(2) 0.0012(2) -0.0019(2)
Al2 0.0261(3) 0.0404(4) 0.0266(3) -0.0034(3) -0.0002(3) 0.0000(3)
O1 0.0265(7) 0.0374(8) 0.0177(7) -0.0044(6) -0.0019(5) -0.0008(6)
O2 0.0269(7) 0.0388(8) 0.0228(7) -0.0038(6) -0.0029(6) -0.0041(6)
N1 0.0265(9) 0.0246(8) 0.0167(8) -0.0003(6) -0.0002(6) 0.0020(7)
N2 0.0280(9) 0.0279(9) 0.0161(8) -0.0015(6) -0.0004(6) -0.0020(7)
C1 0.0512(14) 0.0336(12) 0.0255(11) 0.0026(9) 0.0022(10) -0.0034(10)
C2 0.0335(13) 0.0702(17) 0.0370(13) -0.0021(12) 0.0034(10) -0.0080(11)
C3 0.0487(15) 0.0491(15) 0.0582(16) -0.0044(12) -0.0017(12) 0.0107(12)
C4 0.0327(12) 0.0448(13) 0.0314(12) -0.0087(10) -0.0037(9) -0.0075(10)
C5 0.0321(11) 0.0274(10) 0.0163(9) -0.0031(8) -0.0025(8) -0.0014(8)
C6 0.0277(11) 0.0447(13) 0.0251(11) -0.0058(9) 0.0021(8) -0.0039(9)
C7 0.0343(12) 0.0413(12) 0.0197(10) -0.0037(9) 0.0053(8) -0.0018(9)
C8 0.0331(11) 0.0258(10) 0.0197(10) -0.0023(8) 0.0003(8) 0.0010(8)
C9 0.0278(10) 0.0252(10) 0.0203(10) -0.0029(8) -0.0021(8) 0.0019(8)
C10 0.0288(10) 0.0216(9) 0.0191(9) -0.0024(7) 0.0018(8) 0.0026(8)
C11 0.0265(10) 0.0235(9) 0.0172(9) 0.0004(7) -0.0019(7) 0.0048(8)
C12 0.0303(11) 0.0313(11) 0.0217(10) -0.0021(8) -0.0039(8) 0.0000(8)
C13 0.0287(11) 0.0379(12) 0.0287(11) 0.0026(9) -0.0031(9) -0.0057(9)
C14 0.0277(11) 0.0429(12) 0.0218(10) 0.0041(9) 0.0021(8) -0.0022(9)
C15 0.0284(11) 0.0305(10) 0.0170(9) 0.0032(8) 0.0010(8) 0.0032(8)
C16 0.0289(11) 0.0361(11) 0.0177(9) -0.0012(8) 0.0026(8) -0.0012(9)
C17 0.0358(12) 0.0487(14) 0.0322(12) -0.0105(10) 0.0028(9) 0.0036(10)
C18 0.0277(10) 0.0298(10) 0.0159(9) -0.0029(8) 0.0011(8) 0.0001(8)
C19 0.0341(11) 0.0279(10) 0.0236(10) -0.0028(8) -0.0018(8) 0.0036(9)
C20 0.0465(13) 0.0288(11) 0.0294(11) -0.0074(9) -0.0078(9) 0.0035(9)
C21 0.0481(13) 0.0404(12) 0.0226(11) -0.0088(9) -0.0115(9) 0.0053(10)
C22 0.0376(12) 0.0335(11) 0.0236(11) 0.0015(9) -0.0056(9) 0.0041(9)
C23 0.0307(11) 0.0263(10) 0.0211(10) -0.0010(8) 0.0006(8) -0.0003(8)
C24 0.0490(14) 0.0270(11) 0.0283(11) -0.0023(9) -0.0063(10) 0.0034(9)
C25 0.0570(15) 0.0393(13) 0.0393(13) -0.0058(11) -0.0125(11) 0.0159(11)
C26 0.0673(17) 0.0353(13) 0.0556(16) 0.0084(12) 0.0014(13) -0.0013(12)
C27 0.0405(12) 0.0261(10) 0.0228(10) 0.0004(8) -0.0033(9) 0.0000(9)
C28 0.0529(15) 0.0306(12) 0.0533(15) 0.0043(11) 0.0094(12) -0.0042(10)
C29 0.0491(14) 0.0325(12) 0.0476(14) -0.0008(10) 0.0051(11) 0.0045(10)
C30 0.0360(11) 0.0337(11) 0.0165(9) -0.0020(8) -0.0004(8) 0.0012(9)
C31 0.0507(14) 0.0464(14) 0.0291(12) -0.0114(10) -0.0073(10) 0.0059(11)
C32 0.0556(15) 0.0493(14) 0.0272(12) 0.0090(10) -0.0033(10) -0.0019(12)
C33 0.0407(13) 0.0611(15) 0.0218(11) -0.0046(10) -0.0060(9) 0.0019(11)

loop_
_atom_type_symbol
_atom_type_description
_atom_type_scat_dispersion_real
_atom_type_scat_dispersion_imag
_atom_type_scat_source
C C 0.0033 0.0016 'International Tables Vol C Tables 4.2.6.8 and 6.1.1.4'
H H 0.0000 0.0000 'International Tables Vol C Tables 4.2.6.8 and 6.1.1.4'
N N 0.0061 0.0033 'International Tables Vol C Tables 4.2.6.8 and 6.1.1.4'
O O 0.0106 0.0060 'International Tables Vol C Tables 4.2.6.8 and 6.1.1.4'
Al Al 0.0645 0.0514 'International Tables Vol C Tables 4.2.6.8 and 6.1.1.4'

loop_
_geom_angle_atom_site_label_1
_geom_angle_atom_site_label_2
_geom_angle_atom_site_label_3
_geom_angle
N2 Al1 O2 98.14(7)
N2 Al1 C1 116.54(9)
O2 Al1 C1 109.28(8)
N2 Al1 O1 144.03(7)
O2 Al1 O1 74.63(6)
C1 Al1 O1 98.82(9)
N2 Al1 N1 81.90(7)
O2 Al1 N1 138.76(7)
C1 Al1 N1 107.26(8)
O1 Al1 N1 81.54(7)
O2 Al2 O1 80.11(7)
O2 Al2 C3 116.78(10)
O1 Al2 C3 109.62(9)
O2 Al2 C2 109.51(10)
O1 Al2 C2 115.91(9)
C3 Al2 C2 118.86(12)
C5 O1 Al2 131.61(12)
C5 O1 Al1 121.96(12)
Al2 O1 Al1 100.72(7)
C4 O2 Al2 120.46(13)
C4 O2 Al1 129.64(13)
Al2 O2 Al1 104.35(7)
C15 N1 C11 118.66(16)
C15 N1 Al1 113.08(12)
C11 N1 Al1 127.96(12)
C18 N2 C16 110.95(14)
C18 N2 Al1 130.11(13)
C16 N2 Al1 118.73(12)
Al1 C1 H1A 109.5
Al1 C1 H1B 109.5
H1A C1 H1B 109.5
Al1 C1 H1C 109.5
H1A C1 H1C 109.5
H1B C1 H1C 109.5
Al2 C2 H2A 109.5
Al2 C2 H2B 109.5
H2A C2 H2B 109.5
Al2 C2 H2C 109.5
H2A C2 H2C 109.5
H2B C2 H2C 109.5
Al2 C3 H3A 109.5
Al2 C3 H3B 109.5
H3A C3 H3B 109.5
Al2 C3 H3C 109.5
H3A C3 H3C 109.5
H3B C3 H3C 109.5
O2 C4 H4A 109.5
O2 C4 H4B 109.5
H4A C4 H4B 109.5
O2 C4 H4C 109.5
H4A C4 H4C 109.5
H4B C4 H4C 109.5
O1 C5 C10 119.94(16)
O1 C5 C6 120.71(18)
C10 C5 C6 119.34(17)
C7 C6 C5 120.32(19)
C7 C6 H6 119.8
C5 C6 H6 119.8
C6 C7 C8 122.17(18)
C6 C7 H7 118.9
C8 C7 H7 118.9
C9 C8 C7 116.51(17)
C9 C8 C30 123.44(18)
C7 C8 C30 120.00(17)
C8 C9 C10 122.62(18)
C8 C9 H9 118.7
C10 C9 H9 118.7
C5 C10 C9 118.98(17)
C5 C10 C11 121.06(16)
C9 C10 C11 119.83(17)
N1 C11 C12 120.81(17)
N1 C11 C10 118.14(16)
C12 C11 C10 121.04(17)
C11 C12 C13 119.95(18)
C11 C12 H12 120.0
C13 C12 H12 120.0
C14 C13 C12 119.15(19)
C14 C13 H13 120.4
C12 C13 H13 120.4
C13 C14 C15 119.08(18)
C13 C14 H14 120.5
C15 C14 H14 120.5
N1 C15 C14 122.18(17)
N1 C15 C16 114.75(17)
C14 C15 C16 123.06(17)
N2 C16 C15 109.49(15)
N2 C16 C17 114.48(17)
C15 C16 C17 108.51(17)
N2 C16 H16 108.1
C15 C16 H16 108.1
C17 C16 H16 108.1
C16 C17 H17A 109.5
C16 C17 H17B 109.5
H17A C17 H17B 109.5
C16 C17 H17C 109.5
H17A C17 H17C 109.5
H17B C17 H17C 109.5
C19 C18 C23 119.37(17)
C19 C18 N2 121.24(16)
C23 C18 N2 119.38(17)
C20 C19 C18 119.01(18)
C20 C19 C24 117.60(17)
C18 C19 C24 123.37(17)
C21 C20 C19 121.41(19)
C21 C20 H20 119.3
C19 C20 H20 119.3
C22 C21 C20 119.35(19)
C22 C21 H21 120.3
C20 C21 H21 120.3
C21 C22 C23 121.58(18)
C21 C22 H22 119.2
C23 C22 H22 119.2
C22 C23 C18 119.23(18)
C22 C23 C27 118.12(17)
C18 C23 C27 122.62(17)
C26 C24 C19 111.69(18)
C26 C24 C25 109.00(19)
C19 C24 C25 111.86(17)
C26 C24 H24 108.0
C19 C24 H24 108.0
C25 C24 H24 108.0
C24 C25 H25A 109.5
C24 C25 H25B 109.5
H25A C25 H25B 109.5
C24 C25 H25C 109.5
H25A C25 H25C 109.5
H25B C25 H25C 109.5
C24 C26 H26A 109.5
C24 C26 H26B 109.5
H26A C26 H26B 109.5
C24 C26 H26C 109.5
H26A C26 H26C 109.5
H26B C26 H26C 109.5
C23 C27 C29 111.75(17)
C23 C27 C28 112.35(17)
C29 C27 C28 109.13(17)
C23 C27 H27 107.8
C29 C27 H27 107.8
C28 C27 H27 107.8
C27 C28 H28A 109.5
C27 C28 H28B 109.5
H28A C28 H28B 109.5
C27 C28 H28C 109.5
H28A C28 H28C 109.5
H28B C28 H28C 109.5
C27 C29 H29A 109.5
C27 C29 H29B 109.5
H29A C29 H29B 109.5
C27 C29 H29C 109.5
H29A C29 H29C 109.5
H29B C29 H29C 109.5
C33 C30 C8 112.33(16)
C33 C30 C32 108.57(18)
C8 C30 C32 109.94(17)
C33 C30 C31 108.55(18)
C8 C30 C31 108.61(16)
C32 C30 C31 108.78(18)
C30 C31 H31A 109.5
C30 C31 H31B 109.5
H31A C31 H31B 109.5
C30 C31 H31C 109.5
H31A C31 H31C 109.5
H31B C31 H31C 109.5
C30 C32 H32A 109.5
C30 C32 H32B 109.5
H32A C32 H32B 109.5
C30 C32 H32C 109.5
H32A C32 H32C 109.5
H32B C32 H32C 109.5
C30 C33 H33A 109.5
C30 C33 H33B 109.5
H33A C33 H33B 109.5
C30 C33 H33C 109.5
H33A C33 H33C 109.5
H33B C33 H33C 109.5

loop_
_geom_bond_atom_site_label_1
_geom_bond_atom_site_label_2
_geom_bond_distance
Al1 N2 1.8546(18)
Al1 O2 1.9056(17)
Al1 C1 1.966(2)
Al1 O1 1.9835(15)
Al1 N1 2.0685(18)
Al2 O2 1.8239(16)
Al2 O1 1.8408(17)
Al2 C3 1.950(3)
Al2 C2 1.960(2)
O1 C5 1.368(2)
O2 C4 1.433(2)
N1 C15 1.352(2)
N1 C11 1.364(2)
N2 C18 1.441(2)
N2 C16 1.452(2)
C1 H1A 0.9800
C1 H1B 0.9800
C1 H1C 0.9800
C2 H2A 0.9800
C2 H2B 0.9800
C2 H2C 0.9800
C3 H3A 0.9800
C3 H3B 0.9800
C3 H3C 0.9800
C4 H4A 0.9800
C4 H4B 0.9800
C4 H4C 0.9800
C5 C10 1.386(3)
C5 C6 1.395(3)
C6 C7 1.378(3)
C6 H6 0.9500
C7 C8 1.397(3)
C7 H7 0.9500
C8 C9 1.387(3)
C8 C30 1.529(3)
C9 C10 1.406(3)
C9 H9 0.9500
C10 C11 1.478(3)
C11 C12 1.382(3)
C12 C13 1.383(3)
C12 H12 0.9500
C13 C14 1.375(3)
C13 H13 0.9500
C14 C15 1.383(3)
C14 H14 0.9500
C15 C16 1.501(3)
C16 C17 1.534(3)
C16 H16 1.0000
C17 H17A 0.9800
C17 H17B 0.9800
C17 H17C 0.9800
C18 C19 1.415(3)
C18 C23 1.416(3)
C19 C20 1.400(3)
C19 C24 1.527(3)
C20 C21 1.382(3)
C20 H20 0.9500
C21 C22 1.382(3)
C21 H21 0.9500
C22 C23 1.391(3)
C22 H22 0.9500
C23 C27 1.523(3)
C24 C26 1.527(3)
C24 C25 1.533(3)
C24 H24 1.0000
C25 H25A 0.9800
C25 H25B 0.9800
C25 H25C 0.9800
C26 H26A 0.9800
C26 H26B 0.9800
C26 H26C 0.9800
C27 C29 1.523(3)
C27 C28 1.530(3)
C27 H27 1.0000
C28 H28A 0.9800
C28 H28B 0.9800
C28 H28C 0.9800
C29 H29A 0.9800
C29 H29B 0.9800
C29 H29C 0.9800
C30 C33 1.525(3)
C30 C32 1.535(3)
C30 C31 1.542(3)
C31 H31A 0.9800
C31 H31B 0.9800
C31 H31C 0.9800
C32 H32A 0.9800
C32 H32B 0.9800
C32 H32C 0.9800
C33 H33A 0.9800
C33 H33B 0.9800
C33 H33C 0.9800

loop_
_geom_torsion_atom_site_label_1
_geom_torsion_atom_site_label_2
_geom_torsion_atom_site_label_3
_geom_torsion_atom_site_label_4
_geom_torsion
O2 Al2 O1 C5 -156.02(16)
C3 Al2 O1 C5 88.93(17)
C2 Al2 O1 C5 -49.04(19)
O2 Al2 O1 Al1 -3.33(6)
C3 Al2 O1 Al1 -118.38(10)
C2 Al2 O1 Al1 103.66(11)
N2 Al1 O1 C5 -117.99(15)
O2 Al1 O1 C5 159.41(14)
C1 Al1 O1 C5 51.72(15)
N1 Al1 O1 C5 -54.57(14)
N2 Al1 O1 Al2 85.85(12)
O2 Al1 O1 Al2 3.25(6)
C1 Al1 O1 Al2 -104.44(9)
N1 Al1 O1 Al2 149.28(7)
O1 Al2 O2 C4 159.64(15)
C3 Al2 O2 C4 -93.27(16)
C2 Al2 O2 C4 45.52(16)
O1 Al2 O2 Al1 3.51(7)
C3 Al2 O2 Al1 110.60(11)
C2 Al2 O2 Al1 -110.61(10)
N2 Al1 O2 C4 59.65(16)
C1 Al1 O2 C4 -62.24(18)
O1 Al1 O2 C4 -156.40(16)
N1 Al1 O2 C4 146.63(15)
N2 Al1 O2 Al2 -147.29(8)
C1 Al1 O2 Al2 90.82(10)
O1 Al1 O2 Al2 -3.33(6)
N1 Al1 O2 Al2 -60.31(11)
N2 Al1 N1 C15 -0.24(13)
O2 Al1 N1 C15 -93.37(15)
C1 Al1 N1 C15 115.13(14)
O1 Al1 N1 C15 -148.19(13)
N2 Al1 N1 C11 173.37(16)
O2 Al1 N1 C11 80.24(17)
C1 Al1 N1 C11 -71.26(17)
O1 Al1 N1 C11 25.42(15)
O2 Al1 N2 C18 -26.69(17)
C1 Al1 N2 C18 89.68(18)
O1 Al1 N2 C18 -101.70(18)
N1 Al1 N2 C18 -165.01(17)
O2 Al1 N2 C16 147.51(14)
C1 Al1 N2 C16 -96.11(16)
O1 Al1 N2 C16 72.51(18)
N1 Al1 N2 C16 9.19(14)
Al2 O1 C5 C10 -163.23(13)
Al1 O1 C5 C10 48.9(2)
Al2 O1 C5 C6 16.0(3)
Al1 O1 C5 C6 -131.89(16)
O1 C5 C6 C7 -179.74(18)
C10 C5 C6 C7 -0.5(3)
C5 C6 C7 C8 -1.1(3)
C6 C7 C8 C9 0.7(3)
C6 C7 C8 C30 178.35(19)
C7 C8 C9 C10 1.2(3)
C30 C8 C9 C10 -176.37(17)
O1 C5 C10 C9 -178.46(16)
C6 C5 C10 C9 2.3(3)
O1 C5 C10 C11 5.8(3)
C6 C5 C10 C11 -173.49(17)
C8 C9 C10 C5 -2.7(3)
C8 C9 C10 C11 173.13(17)
C15 N1 C11 C12 4.3(3)
Al1 N1 C11 C12 -169.04(13)
C15 N1 C11 C10 -176.73(16)
Al1 N1 C11 C10 10.0(2)
C5 C10 C11 N1 -34.8(3)
C9 C10 C11 N1 149.47(17)
C5 C10 C11 C12 144.21(18)
C9 C10 C11 C12 -31.5(3)
N1 C11 C12 C13 -4.0(3)
C10 C11 C12 C13 177.06(18)
C11 C12 C13 C14 0.7(3)
C12 C13 C14 C15 2.1(3)
C11 N1 C15 C14 -1.4(3)
Al1 N1 C15 C14 172.86(15)
C11 N1 C15 C16 177.57(16)
Al1 N1 C15 C16 -8.2(2)
C13 C14 C15 N1 -1.8(3)
C13 C14 C15 C16 179.35(18)
C18 N2 C16 C15 159.77(15)
Al1 N2 C16 C15 -15.5(2)
C18 N2 C16 C17 -78.2(2)
Al1 N2 C16 C17 106.59(16)
N1 C15 C16 N2 14.6(2)
C14 C15 C16 N2 -166.39(17)
N1 C15 C16 C17 -110.95(19)
C14 C15 C16 C17 68.0(2)
C16 N2 C18 C19 101.5(2)
Al1 N2 C18 C19 -83.9(2)
C16 N2 C18 C23 -77.2(2)
Al1 N2 C18 C23 97.3(2)
C23 C18 C19 C20 0.7(3)
N2 C18 C19 C20 -178.05(17)
C23 C18 C19 C24 -177.51(18)
N2 C18 C19 C24 3.8(3)
C18 C19 C20 C21 1.5(3)
C24 C19 C20 C21 179.8(2)
C19 C20 C21 C22 -2.2(3)
C20 C21 C22 C23 0.8(3)
C21 C22 C23 C18 1.3(3)
C21 C22 C23 C27 -176.71(19)
C19 C18 C23 C22 -2.0(3)
N2 C18 C23 C22 176.72(17)
C19 C18 C23 C27 175.89(17)
N2 C18 C23 C27 -5.4(3)
C20 C19 C24 C26 -67.8(2)
C18 C19 C24 C26 110.4(2)
C20 C19 C24 C25 54.7(3)
C18 C19 C24 C25 -127.1(2)
C22 C23 C27 C29 62.9(2)
C18 C23 C27 C29 -115.0(2)
C22 C23 C27 C28 -60.1(2)
C18 C23 C27 C28 121.9(2)
C9 C8 C30 C33 -6.6(3)
C7 C8 C30 C33 175.92(18)
C9 C8 C30 C32 -127.6(2)
C7 C8 C30 C32 54.9(2)
C9 C8 C30 C31 113.5(2)
C7 C8 C30 C31 -64.0(2)
